data_1553457
loop_
_publ_author_name
'Sabbasani, Venkata R.'
'Yun, Sang Young'
'Lee, Daesung'

_publ_section_title
;
 Structure and reactivity of sulfonamide- and acetate-chelated ruthenium
 alkylidene complexes
;
_journal_issue 8
_journal_name_full 'Organic Chemistry Frontiers'
_journal_page_first 939
_journal_paper_doi 10.1039/C6QO00148C
_journal_volume 3
_journal_year 2016
_chemical_formula_sum 'C22 H26 Cl3 N2 O Ru'
_chemical_formula_weight 541.87
_space_group_crystal_system orthorhombic
_space_group_IT_number 18
_space_group_name_Hall 'P 2 2ab'
_space_group_name_H-M_alt 'P 21 21 2'
_atom_sites_solution_hydrogens geom
_audit_update_record
;
2016-04-03 deposited with the CCDC.
2016-05-23 downloaded from the CCDC.
;
_cell_angle_alpha 90
_cell_angle_beta 90
_cell_angle_gamma 90
_cell_formula_units_Z 4
_cell_length_a 12.0730(19)
_cell_length_b 18.008(3)
_cell_length_c 10.7084(15)
_cell_measurement_reflns_used 7882
_cell_measurement_temperature 199.(2)
_cell_measurement_theta_max 22.0059
_cell_measurement_theta_min 2.2159
_cell_volume 2328.1(6)
_computing_structure_refinement 'SHELXL-2014 (Sheldrick, 2014)'
_diffrn_ambient_temperature 199.(2)
_diffrn_measured_fraction_theta_full 1.000
_diffrn_measured_fraction_theta_max 1.000
_diffrn_measurement_device_type 'Bruker SMART X2S'
_diffrn_radiation_wavelength 0.71073
_diffrn_reflns_av_R_equivalents 0.1376
_diffrn_reflns_av_unetI/netI 0.0664
_diffrn_reflns_limit_h_max 13
_diffrn_reflns_limit_h_min -13
_diffrn_reflns_limit_k_max 20
_diffrn_reflns_limit_k_min -20
_diffrn_reflns_limit_l_max 12
_diffrn_reflns_limit_l_min -12
_diffrn_reflns_number 35934
_diffrn_reflns_theta_full 24.11
_diffrn_reflns_theta_max 24.11
_diffrn_reflns_theta_min 1.90
_exptl_absorpt_coefficient_mu 1.033
_exptl_absorpt_correction_T_max 0.77
_exptl_absorpt_correction_T_min 0.68
_exptl_absorpt_process_details
;
;
_exptl_crystal_colour Yellow
_exptl_crystal_density_diffrn 1.546
_exptl_crystal_density_method 'not measured'
_exptl_crystal_description Globular
_exptl_crystal_F_000 1100
_exptl_crystal_size_max 0.410
_exptl_crystal_size_mid 0.400
_exptl_crystal_size_min 0.270
_refine_diff_density_max 0.978
_refine_diff_density_min -0.802
_refine_ls_abs_structure_details
;
Flack x determined using 883 quotients [(I+)-(I-)]/[(I+)+(I-)]
(Parsons, Flack and Wagner, Acta Cryst. B69 (2013) 249-259).
;
_refine_ls_abs_structure_Flack 0.06(6)
_refine_ls_extinction_method none
_refine_ls_goodness_of_fit_ref 1.085
_refine_ls_hydrogen_treatment constr
_refine_ls_matrix_type full
_refine_ls_number_parameters 264
_refine_ls_number_reflns 3715
_refine_ls_number_restraints 0
_refine_ls_restrained_S_all 1.085
_refine_ls_R_factor_all 0.0935
_refine_ls_R_factor_gt 0.0548
_refine_ls_shift/su_max 0.001
_refine_ls_shift/su_mean 0.000
_refine_ls_structure_factor_coef Fsqd
_refine_ls_weighting_details 'w=1/[\s^2^(Fo^2^)+(0.1000P)^2^] where P=(Fo^2^+2Fc^2^)/3'
_refine_ls_weighting_scheme calc
_refine_ls_wR_factor_gt 0.1458
_refine_ls_wR_factor_ref 0.1765
_reflns_number_gt 2535
_reflns_number_total 3715
_reflns_threshold_expression 'I > 2\s(I)'
_cod_data_source_file c6qo00148c2.cif
_cod_data_source_block I
_cod_database_code 1553457

loop_
_space_group_symop_operation_xyz
'x, y, z'
'-x, -y, z'
'-x+1/2, y+1/2, -z'
'x+1/2, -y+1/2, -z'

loop_
_atom_site_type_symbol
_atom_site_label
_atom_site_fract_x
_atom_site_fract_y
_atom_site_fract_z
_atom_site_U_iso_or_equiv
_atom_site_adp_type
_atom_site_calc_flag
_atom_site_refinement_flags_adp
_atom_site_refinement_flags_occupancy
_atom_site_refinement_flags_posn
_atom_site_occupancy
Ru Ru1 0.50151(12) 0.59043(4) 0.25662(7) 0.0368(3) Uani d . . . 1
Cl Cl1 0.5 0.5 0.4274(3) 0.0541(11) Uani d T P S 1
Cl Cl2 0.3667(3) 0.5054(3) 0.1713(3) 0.0514(8) Uani d . . . 1
Cl Cl3 0.6562(8) 0.6567(4) 0.3500(8) 0.139(3) Uani d . . . 1
C C14 0.3897(12) 0.7626(8) 0.1576(15) 0.055(4) Uani d . . . 1
O O1 0.5505(10) 0.6607(7) 0.0123(10) 0.077(4) Uani d . . . 1
N N1 0.3170(14) 0.6506(8) 0.4245(14) 0.077(5) Uani d . . . 1
N N2 0.3532(11) 0.7265(7) 0.2717(11) 0.065(4) Uani d . . . 1
C C1 0.5233(16) 0.6389(7) 0.1081(15) 0.065(6) Uani d . . . 1
C C2 0.3830(15) 0.6602(9) 0.3235(16) 0.058(5) Uani d . . . 1
C C3 0.231(2) 0.7101(11) 0.435(2) 0.147(13) Uani d . . . 1
H H3A 0.2354 0.7352 0.5169 0.176 Uiso calc U . R 1
H H3B 0.1558 0.6891 0.4244 0.176 Uiso calc U . R 1
C C4 0.2581(19) 0.7630(10) 0.331(2) 0.108(8) Uani d . . . 1
H H4B 0.1954 0.768 0.2715 0.129 Uiso calc U . R 1
H H4A 0.2781 0.8127 0.363 0.129 Uiso calc U . R 1
C C5 0.3176(14) 0.5975(8) 0.5266(13) 0.054(4) Uani d . . . 1
C C6 0.2407(12) 0.5425(8) 0.5253(13) 0.051(4) Uani d . . . 1
C C7 0.2315(11) 0.4981(12) 0.6298(11) 0.058(3) Uani d . . . 1
H H7 0.1773 0.4598 0.6298 0.07 Uiso calc U . R 1
C C8 0.2986(13) 0.5068(11) 0.7364(13) 0.066(4) Uani d . . . 1
C C9 0.3744(16) 0.5634(11) 0.7327(14) 0.077(5) Uani d . . . 1
H H9 0.423 0.5699 0.8015 0.093 Uiso calc U . R 1
C C10 0.3827(14) 0.6125(9) 0.6302(15) 0.067(5) Uani d . . . 1
C C11 0.1654(14) 0.5259(11) 0.4161(15) 0.084(7) Uani d . . . 1
H H11A 0.1058 0.5628 0.413 0.125 Uiso calc U . R 1
H H11B 0.1334 0.4762 0.4262 0.125 Uiso calc U . R 1
H H11C 0.2082 0.5278 0.3384 0.125 Uiso calc U . R 1
C C12 0.2847(19) 0.4586(12) 0.8500(16) 0.105(8) Uani d . . . 1
H H12C 0.3482 0.425 0.8572 0.157 Uiso calc U . R 1
H H12A 0.2165 0.4295 0.8422 0.157 Uiso calc U . R 1
H H12B 0.2804 0.49 0.9246 0.157 Uiso calc U . R 1
C C13 0.473(2) 0.6727(12) 0.6345(19) 0.129(11) Uani d . . . 1
H H13B 0.5417 0.6531 0.5988 0.194 Uiso calc U . R 1
H H13A 0.4859 0.6875 0.7214 0.194 Uiso calc U . R 1
H H13C 0.4487 0.716 0.5862 0.194 Uiso calc U . R 1
C C15 0.3316(13) 0.7485(9) 0.0504(16) 0.062(4) Uani d . . . 1
C C16 0.3574(19) 0.7912(12) -0.0507(18) 0.088(6) Uani d . . . 1
H H16 0.3193 0.7815 -0.1266 0.105 Uiso calc U . R 1
C C17 0.4331(17) 0.8460(13) -0.0504(19) 0.080(6) Uani d . . . 1
C C18 0.487(2) 0.8621(10) 0.056(2) 0.092(6) Uani d . . . 1
H H18 0.538 0.902 0.0572 0.111 Uiso calc U . R 1
C C19 0.4675(14) 0.8197(8) 0.1697(16) 0.063(5) Uani d . . . 1
C C20 0.246(2) 0.6880(11) 0.040(3) 0.120(9) Uani d . . . 1
H H20C 0.2742 0.6478 -0.0127 0.18 Uiso calc U . R 1
H H20A 0.1781 0.7083 0.0022 0.18 Uiso calc U . R 1
H H20B 0.2286 0.6686 0.1232 0.18 Uiso calc U . R 1
C C21 0.461(2) 0.8956(14) -0.159(2) 0.158(13) Uani d . . . 1
H H21B 0.4238 0.9436 -0.1486 0.237 Uiso calc U . R 1
H H21A 0.4354 0.8723 -0.2368 0.237 Uiso calc U . R 1
H H21C 0.5411 0.9031 -0.1629 0.237 Uiso calc U . R 1
C C22 0.5285(19) 0.8354(10) 0.287(2) 0.116(10) Uani d . . . 1
H H22B 0.5424 0.7888 0.3317 0.174 Uiso calc U . R 1
H H22C 0.4841 0.8684 0.34 0.174 Uiso calc U . R 1
H H22A 0.5992 0.8594 0.2675 0.174 Uiso calc U . R 1

loop_
_atom_site_aniso_label
_atom_site_aniso_U_11
_atom_site_aniso_U_22
_atom_site_aniso_U_33
_atom_site_aniso_U_12
_atom_site_aniso_U_13
_atom_site_aniso_U_23
Ru1 0.0422(5) 0.0317(5) 0.0366(5) 0.0036(6) 0.0005(10) -0.0008(4)
Cl1 0.080(3) 0.051(2) 0.032(2) 0.016(4) 0 0
Cl2 0.0521(16) 0.0464(19) 0.0557(17) 0.004(2) -0.0129(14) -0.003(2)
Cl3 0.153(7) 0.103(5) 0.161(7) 0.024(5) 0.031(6) -0.014(6)
C14 0.044(9) 0.044(8) 0.078(11) 0.020(7) 0.020(8) 0.020(8)
O1 0.097(9) 0.078(8) 0.057(7) 0.029(7) 0.026(6) 0.022(6)
N1 0.114(13) 0.051(8) 0.066(9) 0.028(8) 0.029(9) 0.009(7)
N2 0.080(9) 0.056(7) 0.060(8) 0.042(7) 0.028(7) 0.022(6)
C1 0.099(17) 0.036(7) 0.061(9) 0.015(9) 0.019(10) 0.009(6)
C2 0.070(12) 0.040(9) 0.064(11) -0.003(8) -0.032(9) 0.001(8)
C3 0.20(3) 0.086(15) 0.16(2) 0.097(17) 0.13(2) 0.069(15)
C4 0.127(18) 0.072(12) 0.124(17) 0.055(13) 0.072(15) 0.046(13)
C5 0.082(12) 0.041(8) 0.039(8) 0.012(8) 0.014(8) 0.004(6)
C6 0.036(8) 0.062(10) 0.053(9) 0.009(7) 0.005(7) -0.001(8)
C7 0.059(8) 0.062(8) 0.052(8) -0.015(12) 0.002(6) -0.016(12)
C8 0.080(9) 0.064(10) 0.054(8) -0.003(10) -0.002(7) 0.011(14)
C9 0.085(13) 0.104(13) 0.043(9) -0.030(11) -0.004(9) 0.001(9)
C10 0.071(12) 0.073(11) 0.058(10) -0.014(9) 0.011(9) -0.021(8)
C11 0.059(10) 0.128(19) 0.063(10) -0.003(11) -0.006(8) -0.004(10)
C12 0.126(18) 0.136(19) 0.053(11) -0.015(15) 0.001(11) 0.031(11)
C13 0.18(3) 0.134(17) 0.077(13) -0.101(19) 0.032(16) -0.035(12)
C15 0.042(9) 0.072(11) 0.073(11) 0.018(8) 0.003(8) 0.023(9)
C16 0.082(15) 0.097(15) 0.083(13) 0.035(13) -0.012(11) 0.031(12)
C17 0.070(14) 0.098(16) 0.073(13) 0.030(12) 0.029(11) 0.031(12)
C18 0.065(14) 0.077(11) 0.135(17) 0.008(12) 0.030(16) 0.034(11)
C19 0.075(16) 0.044(8) 0.070(10) 0.014(8) 0.014(8) 0.013(7)
C20 0.094(18) 0.080(14) 0.19(3) 0.008(13) -0.043(18) 0.023(16)
C21 0.14(3) 0.18(3) 0.15(2) 0.043(19) 0.037(18) 0.13(2)
C22 0.11(2) 0.065(11) 0.17(2) 0.018(12) -0.043(17) -0.058(13)

loop_
_atom_type_symbol
_atom_type_description
_atom_type_scat_dispersion_real
_atom_type_scat_dispersion_imag
_atom_type_scat_source
C C 0.0033 0.0016 'International Tables Vol C Tables 4.2.6.8 and 6.1.1.4'
H H 0.0000 0.0000 'International Tables Vol C Tables 4.2.6.8 and 6.1.1.4'
O O 0.0106 0.0060 'International Tables Vol C Tables 4.2.6.8 and 6.1.1.4'
Cl Cl 0.1484 0.1585 'International Tables Vol C Tables 4.2.6.8 and 6.1.1.4'
Ru Ru -1.2594 0.8363 'International Tables Vol C Tables 4.2.6.8 and 6.1.1.4'
N N 0.0061 0.0033 'International Tables Vol C Tables 4.2.6.8 and 6.1.1.4'

loop_
_geom_angle_atom_site_label_1
_geom_angle_atom_site_label_2
_geom_angle_atom_site_label_3
_geom_angle_site_symmetry_1
_geom_angle_site_symmetry_3
_geom_angle
C1 Ru1 C2 . . 96.4(7)
C1 Ru1 Cl2 . . 94.0(6)
C2 Ru1 Cl2 . . 92.9(5)
C1 Ru1 Cl3 . . 90.7(6)
C2 Ru1 Cl3 . . 95.3(4)
Cl2 Ru1 Cl3 . . 170.0(2)
C1 Ru1 Cl1 . . 164.9(5)
C2 Ru1 Cl1 . . 98.2(5)
Cl2 Ru1 Cl1 . . 81.72(10)
Cl3 Ru1 Cl1 . . 91.4(2)
C1 Ru1 Cl2 . 2_665 85.5(5)
C2 Ru1 Cl2 . 2_665 174.3(5)
Cl2 Ru1 Cl2 . 2_665 81.62(13)
Cl3 Ru1 Cl2 . 2_665 90.0(2)
Cl1 Ru1 Cl2 . 2_665 79.62(10)
Ru1 Cl1 Ru1 2_665 . 83.38(12)
Ru1 Cl2 Ru1 . 2_665 82.60(9)
C15 C14 C19 . . 124.0(14)
C15 C14 N2 . . 117.8(14)
C19 C14 N2 . . 117.0(15)
C2 N1 C5 . . 133.0(15)
C2 N1 C3 . . 112.1(15)
C5 N1 C3 . . 114.8(14)
C2 N2 C14 . . 130.8(13)
C2 N2 C4 . . 115.1(13)
C14 N2 C4 . . 113.5(11)
O1 C1 Ru1 . . 168.6(15)
N1 C2 N2 . . 106.3(15)
N1 C2 Ru1 . . 128.1(12)
N2 C2 Ru1 . . 125.7(13)
N1 C3 C4 . . 104.4(14)
N2 C4 C3 . . 101.8(13)
C6 C5 C10 . . 122.5(14)
C6 C5 N1 . . 118.0(15)
C10 C5 N1 . . 118.4(15)
C5 C6 C7 . . 118.0(14)
C5 C6 C11 . . 124.3(14)
C7 C6 C11 . . 117.6(14)
C6 C7 C8 . . 123.1(17)
C9 C8 C7 . . 116.3(17)
C9 C8 C12 . . 121.8(15)
C7 C8 C12 . . 121.9(17)
C8 C9 C10 . . 122.3(16)
C5 C10 C9 . . 117.4(15)
C5 C10 C13 . . 124.3(16)
C9 C10 C13 . . 117.9(17)
C16 C15 C14 . . 116.3(17)
C16 C15 C20 . . 120.3(19)
C14 C15 C20 . . 123.3(16)
C17 C16 C15 . . 125.(2)
C18 C17 C16 . . 119.2(18)
C18 C17 C21 . . 115.(2)
C16 C17 C21 . . 126.(2)
C17 C18 C19 . . 121.4(19)
C14 C19 C18 . . 114.5(18)
C14 C19 C22 . . 123.5(16)
C18 C19 C22 . . 122.0(17)

loop_
_geom_bond_atom_site_label_1
_geom_bond_atom_site_label_2
_geom_bond_site_symmetry_2
_geom_bond_distance
Ru1 C1 . 1.833(16)
Ru1 C2 . 2.034(18)
Ru1 Cl2 . 2.414(4)
Ru1 Cl3 . 2.432(9)
Ru1 Cl1 . 2.448(3)
Ru1 Cl2 2_665 2.519(4)
Cl1 Ru1 2_665 2.448(3)
Cl2 Ru1 2_665 2.519(4)
C14 C15 . 1.37(2)
C14 C19 . 1.40(2)
C14 N2 . 1.453(18)
O1 C1 . 1.146(17)
N1 C2 . 1.35(2)
N1 C5 . 1.453(18)
N1 C3 . 1.50(2)
N2 C2 . 1.365(18)
N2 C4 . 1.47(2)
C3 C4 . 1.50(2)
C5 C6 . 1.36(2)
C5 C10 . 1.39(2)
C6 C7 . 1.38(2)
C6 C11 . 1.51(2)
C7 C8 . 1.408(18)
C8 C9 . 1.37(2)
C8 C12 . 1.50(2)
C9 C10 . 1.41(2)
C10 C13 . 1.54(3)
C15 C16 . 1.36(2)
C15 C20 . 1.51(3)
C16 C17 . 1.35(3)
C17 C18 . 1.34(3)
C17 C21 . 1.51(2)
C18 C19 . 1.46(2)
C19 C22 . 1.49(3)
